data_7057908
loop_
_publ_author_name
'Smirnov, Andrey S.'
'Martins, Lu\'isa M. D. R. S.'
'Nikolaev, Dmitriy N.'
'Manzhos, Roman A.'
'Gurzhiy, Vlad V.'
'Krivenko, Alexander G.'
'Nikolaenko, Kirill O.'
'Belyakov, Alexander V.'
'Garabadzhiu, Alexander V.'
'Davidovich, Pavel B.'

_publ_section_title
;
 Structure and catalytic properties of novel copper isatin Schiff base
 complexes
;
_journal_issue 1
_journal_name_full 'New Journal of Chemistry'
_journal_page_first 188
_journal_paper_doi 10.1039/C8NJ02718H
_journal_volume 43
_journal_year 2019
_chemical_formula_moiety 'C36 H36 Cu2 I2 N4 O2'
_chemical_formula_sum 'C36 H36 Cu2 I2 N4 O2'
_chemical_formula_weight 937.57
_space_group_crystal_system monoclinic
_space_group_IT_number 14
_space_group_name_Hall '-P 2ybc'
_space_group_name_H-M_alt 'P 1 21/c 1'
_symmetry_space_group_name_Hall '-P 2ybc'
_symmetry_space_group_name_H-M 'P 1 21/c 1'
_atom_sites_solution_hydrogens geom
_atom_sites_solution_primary dual
_audit_creation_date 2016-10-18
_audit_creation_method
;
Olex2 1.2
(compiled 2016.09.09 svn.r3337 for OlexSys, GUI svn.r5227)
;
_audit_update_record
;
2017-03-19 deposited with the CCDC.
2018-10-29 downloaded from the CCDC.
;
_cell_angle_alpha 90
_cell_angle_beta 111.451(14)
_cell_angle_gamma 90
_cell_formula_units_Z 2
_cell_length_a 15.5090(16)
_cell_length_b 7.8740(9)
_cell_length_c 15.023(2)
_cell_measurement_reflns_used 1387
_cell_measurement_temperature 100(2)
_cell_measurement_theta_max 75.2960
_cell_measurement_theta_min 5.9340
_cell_volume 1707.5(4)
_computing_cell_refinement
;
CrysAlisPro, Agilent Technologies,
Version 1.171.37.35 (release 13-08-2014 CrysAlis171 .NET)
(compiled Aug 13 2014,18:06:01)
;
_computing_data_collection
;
CrysAlisPro, Agilent Technologies,
Version 1.171.37.35 (release 13-08-2014 CrysAlis171 .NET)
(compiled Aug 13 2014,18:06:01)
;
_computing_data_reduction
;
CrysAlisPro, Agilent Technologies,
Version 1.171.37.35 (release 13-08-2014 CrysAlis171 .NET)
(compiled Aug 13 2014,18:06:01)
;
_computing_molecular_graphics 'Olex2 (Dolomanov et al., 2009)'
_computing_publication_material 'Olex2 (Dolomanov et al., 2009)'
_computing_structure_refinement 'ShelXL (Sheldrick, 2015)'
_computing_structure_solution 'ShelXT (Sheldrick, 2015)'
_diffrn_ambient_environment N~2~
_diffrn_ambient_temperature 100(2)
_diffrn_detector 'CCD plate'
_diffrn_detector_area_resol_mean 10.3829
_diffrn_detector_type Atlas
_diffrn_measured_fraction_theta_full 0.997
_diffrn_measured_fraction_theta_max 0.995
_diffrn_measurement_details
;
#__ type_ start__ end____ width___ exp.time_
  1 omega  -48.00   29.00   1.0000   10.0000
omega____ theta____ kappa____ phi______ frames
    -      -40.3787   38.0000  150.0000 77

#__ type_ start__ end____ width___ exp.time_
  2 omega -120.00  -36.00   1.0000   10.0000
omega____ theta____ kappa____ phi______ frames
    -      -40.3787  178.0000 -180.0000 84

#__ type_ start__ end____ width___ exp.time_
  3 omega  -37.00   52.00   1.0000   10.0000
omega____ theta____ kappa____ phi______ frames
    -       40.3787  -77.0000  150.0000 89

#__ type_ start__ end____ width___ exp.time_
  4 omega  101.00  128.00   1.0000   10.0000
omega____ theta____ kappa____ phi______ frames
    -       40.3787  178.0000 -150.0000 27

#__ type_ start__ end____ width___ exp.time_
  5 omega   75.00  107.00   1.0000   27.5000
omega____ theta____ kappa____ phi______ frames
    -      113.0000 -112.0000   90.0000 32

#__ type_ start__ end____ width___ exp.time_
  6 omega   29.00   99.00   1.0000   27.5000
omega____ theta____ kappa____ phi______ frames
    -      113.0000  -95.0000  -90.0000 70

#__ type_ start__ end____ width___ exp.time_
  7 omega   69.00   97.00   1.0000   27.5000
omega____ theta____ kappa____ phi______ frames
    -      113.0000  -45.0000  150.0000 28

#__ type_ start__ end____ width___ exp.time_
  8 omega   88.00  114.00   1.0000   27.5000
omega____ theta____ kappa____ phi______ frames
    -      113.0000   61.0000  120.0000 26

#__ type_ start__ end____ width___ exp.time_
  9 omega  103.00  168.00   1.0000   27.5000
omega____ theta____ kappa____ phi______ frames
    -      113.0000  112.0000 -150.0000 65

#__ type_ start__ end____ width___ exp.time_
 10 omega   76.00  107.00   1.0000   27.5000
omega____ theta____ kappa____ phi______ frames
    -      113.0000  -95.0000  -30.0000 31

#__ type_ start__ end____ width___ exp.time_
 11 omega  151.00  177.00   1.0000   27.5000
omega____ theta____ kappa____ phi______ frames
    -      113.0000   30.0000   30.0000 26

#__ type_ start__ end____ width___ exp.time_
 12 omega   89.00  114.00   1.0000   27.5000
omega____ theta____ kappa____ phi______ frames
    -      113.0000 -112.0000 -150.0000 25

#__ type_ start__ end____ width___ exp.time_
 13 omega   53.00   79.00   1.0000   27.5000
omega____ theta____ kappa____ phi______ frames
    -      113.0000   15.0000  -60.0000 26

#__ type_ start__ end____ width___ exp.time_
 14 omega  153.00  178.00   1.0000   27.5000
omega____ theta____ kappa____ phi______ frames
    -      113.0000   15.0000  -60.0000 25

#__ type_ start__ end____ width___ exp.time_
 15 omega   83.00  155.00   1.0000   27.5000
omega____ theta____ kappa____ phi______ frames
    -      113.0000   30.0000   60.0000 72

#__ type_ start__ end____ width___ exp.time_
 16 omega   67.00  107.00   1.0000   27.5000
omega____ theta____ kappa____ phi______ frames
    -      113.0000 -112.0000 -180.0000 40

#__ type_ start__ end____ width___ exp.time_
 17 omega   90.00  115.00   1.0000   27.5000
omega____ theta____ kappa____ phi______ frames
    -      113.0000 -112.0000  -90.0000 25

#__ type_ start__ end____ width___ exp.time_
 18 omega   45.00   71.00   1.0000   27.5000
omega____ theta____ kappa____ phi______ frames
    -      113.0000  -77.0000 -150.0000 26

#__ type_ start__ end____ width___ exp.time_
 19 omega   94.00  146.00   1.0000   27.5000
omega____ theta____ kappa____ phi______ frames
    -      113.0000  -77.0000 -150.0000 52

#__ type_ start__ end____ width___ exp.time_
 20 omega   65.00   99.00   1.0000   27.5000
omega____ theta____ kappa____ phi______ frames
    -      113.0000  -77.0000  -30.0000 34

#__ type_ start__ end____ width___ exp.time_
 21 omega   41.00   66.00   1.0000   27.5000
omega____ theta____ kappa____ phi______ frames
    -      113.0000 -112.0000  -90.0000 25

#__ type_ start__ end____ width___ exp.time_
 22 omega  115.00  140.00   1.0000   27.5000
omega____ theta____ kappa____ phi______ frames
    -      113.0000   30.0000   30.0000 25

#__ type_ start__ end____ width___ exp.time_
 23 omega   36.00   61.00   1.0000   27.5000
omega____ theta____ kappa____ phi______ frames
    -      113.0000  -30.0000   60.0000 25

#__ type_ start__ end____ width___ exp.time_
 24 omega   39.00   89.00   1.0000   27.5000
omega____ theta____ kappa____ phi______ frames
    -      113.0000  -45.0000  -60.0000 50

#__ type_ start__ end____ width___ exp.time_
 25 omega   84.00  134.00   1.0000   27.5000
omega____ theta____ kappa____ phi______ frames
    -      113.0000   30.0000 -150.0000 50
;
_diffrn_measurement_device 'four-circle diffractometer'
_diffrn_measurement_device_type 'SuperNova, Dual, Cu at zero, Atlas'
_diffrn_measurement_method '\w scans'
_diffrn_orient_matrix_UB_11 0.0029787000
_diffrn_orient_matrix_UB_12 -0.1922028000
_diffrn_orient_matrix_UB_13 -0.0173597000
_diffrn_orient_matrix_UB_21 0.0314709000
_diffrn_orient_matrix_UB_22 0.0357526000
_diffrn_orient_matrix_UB_23 -0.0844013000
_diffrn_orient_matrix_UB_31 0.1019428000
_diffrn_orient_matrix_UB_32 -0.0049931000
_diffrn_orient_matrix_UB_33 0.0687019000
_diffrn_radiation_monochromator mirror
_diffrn_radiation_probe x-ray
_diffrn_radiation_type CuK\a
_diffrn_radiation_wavelength 1.54184
_diffrn_reflns_av_R_equivalents 0.1407
_diffrn_reflns_av_unetI/netI 0.1389
_diffrn_reflns_Laue_measured_fraction_full 0.997
_diffrn_reflns_Laue_measured_fraction_max 0.995
_diffrn_reflns_limit_h_max 19
_diffrn_reflns_limit_h_min -18
_diffrn_reflns_limit_k_max 9
_diffrn_reflns_limit_k_min -9
_diffrn_reflns_limit_l_max 18
_diffrn_reflns_limit_l_min -18
_diffrn_reflns_number 9644
_diffrn_reflns_point_group_measured_fraction_full 0.997
_diffrn_reflns_point_group_measured_fraction_max 0.995
_diffrn_reflns_theta_full 67.684
_diffrn_reflns_theta_max 72.475
_diffrn_reflns_theta_min 3.061
_diffrn_source 'sealed X-ray tube'
_diffrn_source_type 'SuperNova (Cu) X-ray Source'
_exptl_absorpt_coefficient_mu 16.036
_exptl_absorpt_correction_T_max 1.00000
_exptl_absorpt_correction_T_min 0.64498
_exptl_absorpt_correction_type multi-scan
_exptl_absorpt_process_details
;
CrysAlisPro, Agilent Technologies,
Version 1.171.37.35 (release 13-08-2014 CrysAlis171 .NET)
(compiled Aug 13 2014,18:06:01)
Empirical absorption correction using spherical harmonics,
 implemented in SCALE3 ABSPACK scaling algorithm.
;
_exptl_crystal_colour red
_exptl_crystal_density_diffrn 1.824
_exptl_crystal_description prism
_exptl_crystal_F_000 920
_exptl_crystal_size_max 0.14
_exptl_crystal_size_mid 0.06
_exptl_crystal_size_min 0.02
_refine_diff_density_max 2.200
_refine_diff_density_min -1.239
_refine_diff_density_rms 0.250
_refine_ls_extinction_method none
_refine_ls_goodness_of_fit_ref 1.014
_refine_ls_hydrogen_treatment constr
_refine_ls_matrix_type full
_refine_ls_number_parameters 212
_refine_ls_number_reflns 3370
_refine_ls_number_restraints 0
_refine_ls_restrained_S_all 1.014
_refine_ls_R_factor_all 0.1073
_refine_ls_R_factor_gt 0.0710
_refine_ls_shift/su_max 0.000
_refine_ls_shift/su_mean 0.000
_refine_ls_structure_factor_coef Fsqd
_refine_ls_weighting_details 'w=1/[\s^2^(Fo^2^)+(0.0924P)^2^] where P=(Fo^2^+2Fc^2^)/3'
_refine_ls_weighting_scheme calc
_refine_ls_wR_factor_gt 0.1714
_refine_ls_wR_factor_ref 0.2048
_reflns_Friedel_coverage 0.000
_reflns_number_gt 2268
_reflns_number_total 3370
_reflns_threshold_expression 'I > 2\s(I)'
_cod_data_source_file c8nj02718h2.cif
_cod_data_source_block pd_112
_cod_depositor_comments 'Adding full bibliography for 7057891--7057914.cif.'
_cod_database_code 7057908
_shelxl_version_number 2013-4
_shelx_space_group_comment
;
The symmetry employed for this shelxl refinement is uniquely defined
by the following loop, which should always be used as a source of
symmetry information in preference to the above space-group names.
They are only intended as comments.
;
_reflns_odcompleteness_completeness 94.62
_reflns_odcompleteness_iscentric 1
_reflns_odcompleteness_theta 80.07
_olex2_refinement_description
;
1. Fixed Uiso
 At 1.2 times of:
  All C(H) groups
 At 1.5 times of:
  All C(H,H,H) groups
2.a Aromatic/amide H refined with riding coordinates:
 C6(H6), C7(H7), C8(H8), C9(H9), C15(H15), C17(H17)
2.b Idealised Me refined as rotating group:
 C10(H10A,H10B,H10C), C19(H19A,H19B,H19C), C20(H20A,H20B,H20C), C21(H21A,H21B,
 H21C)
;

loop_
_space_group_symop_operation_xyz
'x, y, z'
'-x, y+1/2, -z+1/2'
'-x, -y, -z'
'x, -y-1/2, z-1/2'

loop_
_atom_site_label
_atom_site_type_symbol
_atom_site_fract_x
_atom_site_fract_y
_atom_site_fract_z
_atom_site_U_iso_or_equiv
_atom_site_adp_type
_atom_site_occupancy
_atom_site_site_symmetry_order
_atom_site_calc_flag
_atom_site_refinement_flags_posn
N1 N 0.6594(6) 0.5340(13) 0.7680(7) 0.030(2) Uani 1 1 d .
C2 C 0.6253(7) 0.6394(15) 0.6950(8) 0.027(2) Uani 1 1 d .
C3 C 0.6929(6) 0.6445(14) 0.6425(8) 0.025(2) Uani 1 1 d .
C4 C 0.7691(6) 0.5256(15) 0.6976(7) 0.025(2) Uani 1 1 d .
C5 C 0.7434(6) 0.4645(14) 0.7728(8) 0.025(2) Uani 1 1 d .
C6 C 0.7972(7) 0.3461(16) 0.8383(9) 0.032(2) Uani 1 1 d .
H6 H 0.7795 0.3052 0.8872 0.038 Uiso 1 1 calc R
C7 C 0.8793(7) 0.2905(15) 0.8281(8) 0.026(2) Uani 1 1 d .
H7 H 0.9172 0.2128 0.8715 0.032 Uiso 1 1 calc R
C8 C 0.9049(6) 0.3506(14) 0.7533(8) 0.025(2) Uani 1 1 d .
H8 H 0.9584 0.3097 0.7464 0.030 Uiso 1 1 calc R
C9 C 0.8505(7) 0.4714(16) 0.6891(8) 0.030(2) Uani 1 1 d .
H9 H 0.8688 0.5148 0.6412 0.036 Uiso 1 1 calc R
C10 C 0.6089(7) 0.4805(14) 0.8296(8) 0.025(2) Uani 1 1 d .
H10A H 0.5999 0.3597 0.8249 0.037 Uiso 1 1 calc GR
H10B H 0.5498 0.5362 0.8092 0.037 Uiso 1 1 calc GR
H10C H 0.6441 0.5107 0.8947 0.037 Uiso 1 1 calc GR
O11 O 0.5542(5) 0.7246(11) 0.6688(6) 0.0316(18) Uani 1 1 d .
N12 N 0.6766(6) 0.7366(12) 0.5676(7) 0.0258(18) Uani 1 1 d .
C13 C 0.7429(6) 0.7332(15) 0.5213(8) 0.025(2) Uani 1 1 d .
C14 C 0.7282(7) 0.6286(18) 0.4434(9) 0.034(3) Uani 1 1 d .
C15 C 0.7979(7) 0.6239(14) 0.4031(9) 0.027(2) Uani 1 1 d .
H15 H 0.7903 0.5514 0.3519 0.033 Uiso 1 1 calc R
C16 C 0.8762(7) 0.7224(16) 0.4370(8) 0.029(2) Uani 1 1 d .
C17 C 0.8872(6) 0.8305(15) 0.5151(8) 0.027(2) Uani 1 1 d .
H17 H 0.9404 0.8965 0.5394 0.033 Uiso 1 1 calc R
C18 C 0.8201(7) 0.8417(15) 0.5578(8) 0.029(2) Uani 1 1 d .
C19 C 0.6422(7) 0.5214(15) 0.4024(9) 0.032(2) Uani 1 1 d .
H19A H 0.5884 0.5926 0.3863 0.048 Uiso 1 1 calc GR
H19B H 0.6410 0.4387 0.4489 0.048 Uiso 1 1 calc GR
H19C H 0.6425 0.4646 0.3460 0.048 Uiso 1 1 calc GR
C20 C 0.9519(7) 0.7158(17) 0.3959(9) 0.033(3) Uani 1 1 d .
H20A H 0.9432 0.8064 0.3507 0.049 Uiso 1 1 calc GR
H20B H 0.9494 0.6088 0.3644 0.049 Uiso 1 1 calc GR
H20C H 1.0112 0.7280 0.4466 0.049 Uiso 1 1 calc GR
C21 C 0.8348(7) 0.9614(18) 0.6384(10) 0.040(3) Uani 1 1 d .
H21A H 0.7821 1.0349 0.6239 0.060 Uiso 1 1 calc GR
H21B H 0.8892 1.0282 0.6478 0.060 Uiso 1 1 calc GR
H21C H 0.8427 0.8984 0.6956 0.060 Uiso 1 1 calc GR
Cu22 Cu 0.56213(9) 0.8815(2) 0.53474(12) 0.0276(4) Uani 1 1 d .
I23 I 0.40775(4) 0.81072(9) 0.40212(5) 0.0281(2) Uani 1 1 d .

loop_
_atom_site_aniso_label
_atom_site_aniso_U_11
_atom_site_aniso_U_22
_atom_site_aniso_U_33
_atom_site_aniso_U_23
_atom_site_aniso_U_13
_atom_site_aniso_U_12
N1 0.029(4) 0.031(6) 0.036(5) 0.003(4) 0.020(4) -0.005(4)
C2 0.025(4) 0.024(6) 0.036(6) -0.006(5) 0.017(4) -0.007(4)
C3 0.023(4) 0.019(5) 0.032(6) -0.009(4) 0.011(4) -0.001(4)
C4 0.021(4) 0.027(6) 0.022(5) -0.005(4) 0.003(4) -0.003(4)
C5 0.019(4) 0.019(5) 0.036(6) -0.004(4) 0.009(4) -0.007(4)
C6 0.029(5) 0.028(7) 0.040(7) 0.000(5) 0.014(4) -0.003(4)
C7 0.028(4) 0.021(6) 0.032(5) -0.005(4) 0.012(4) 0.000(4)
C8 0.021(4) 0.024(6) 0.032(6) 0.003(4) 0.012(4) -0.001(4)
C9 0.029(5) 0.033(7) 0.030(6) -0.002(5) 0.013(4) -0.007(4)
C10 0.032(5) 0.015(5) 0.029(5) 0.007(4) 0.013(4) 0.001(4)
O11 0.023(3) 0.038(5) 0.040(4) -0.004(4) 0.019(3) 0.005(3)
N12 0.024(4) 0.023(5) 0.035(5) 0.004(4) 0.015(3) 0.001(3)
C13 0.019(4) 0.031(6) 0.033(6) 0.001(5) 0.018(4) 0.001(4)
C14 0.026(5) 0.038(7) 0.041(7) 0.002(6) 0.014(4) -0.002(5)
C15 0.033(5) 0.015(5) 0.041(6) -0.003(5) 0.022(5) 0.002(4)
C16 0.025(4) 0.039(7) 0.027(5) 0.016(5) 0.016(4) 0.011(4)
C17 0.021(4) 0.027(6) 0.038(6) 0.009(5) 0.014(4) 0.004(4)
C18 0.029(5) 0.025(6) 0.032(6) 0.000(5) 0.012(4) 0.000(4)
C19 0.035(5) 0.022(6) 0.043(7) 0.000(5) 0.018(5) 0.000(4)
C20 0.026(4) 0.043(8) 0.038(6) 0.000(5) 0.022(4) 0.002(5)
C21 0.023(4) 0.045(8) 0.053(8) -0.013(6) 0.014(5) -0.005(5)
Cu22 0.0235(6) 0.0254(9) 0.0364(9) 0.0000(7) 0.0138(6) 0.0028(6)
I23 0.0233(3) 0.0256(4) 0.0370(4) -0.0041(3) 0.0129(2) -0.0024(2)

loop_
_atom_type_symbol
_atom_type_description
_atom_type_scat_dispersion_real
_atom_type_scat_dispersion_imag
_atom_type_scat_source
C C 0.0181 0.0091 'International Tables Vol C Tables 4.2.6.8 and 6.1.1.4'
H H 0.0000 0.0000 'International Tables Vol C Tables 4.2.6.8 and 6.1.1.4'
Cu Cu -1.9646 0.5888 'International Tables Vol C Tables 4.2.6.8 and 6.1.1.4'
I I -0.3257 6.8362 'International Tables Vol C Tables 4.2.6.8 and 6.1.1.4'
N N 0.0311 0.0180 'International Tables Vol C Tables 4.2.6.8 and 6.1.1.4'
O O 0.0492 0.0322 'International Tables Vol C Tables 4.2.6.8 and 6.1.1.4'

loop_
_geom_angle_atom_site_label_1
_geom_angle_atom_site_label_2
_geom_angle_atom_site_label_3
_geom_angle
_geom_angle_site_symmetry_1
_geom_angle_site_symmetry_3
C2 N1 C5 111.9(9) . .
C2 N1 C10 123.8(9) . .
C5 N1 C10 123.9(10) . .
N1 C2 C3 107.7(9) . .
O11 C2 N1 130.5(10) . .
O11 C2 C3 121.8(11) . .
C4 C3 C2 104.5(9) . .
N12 C3 C2 121.1(9) . .
N12 C3 C4 134.4(9) . .
C5 C4 C3 105.0(9) . .
C9 C4 C3 134.8(10) . .
C9 C4 C5 120.2(10) . .
N1 C5 C4 111.0(10) . .
C6 C5 N1 127.5(10) . .
C6 C5 C4 121.5(9) . .
C5 C6 H6 121.2 . .
C5 C6 C7 117.6(11) . .
C7 C6 H6 121.2 . .
C6 C7 H7 119.5 . .
C8 C7 C6 121.0(11) . .
C8 C7 H7 119.5 . .
C7 C8 H8 119.8 . .
C9 C8 C7 120.4(9) . .
C9 C8 H8 119.8 . .
C4 C9 C8 119.2(10) . .
C4 C9 H9 120.4 . .
C8 C9 H9 120.4 . .
N1 C10 H10A 109.5 . .
N1 C10 H10B 109.5 . .
N1 C10 H10C 109.5 . .
H10A C10 H10B 109.5 . .
H10A C10 H10C 109.5 . .
H10B C10 H10C 109.5 . .
C2 O11 Cu22 103.6(7) . .
C3 N12 C13 117.9(9) . .
C3 N12 Cu22 114.1(7) . .
C13 N12 Cu22 127.9(7) . .
C14 C13 N12 119.7(9) . .
C14 C13 C18 123.1(9) . .
C18 C13 N12 117.2(10) . .
C13 C14 C15 117.5(10) . .
C13 C14 C19 121.8(10) . .
C15 C14 C19 120.7(11) . .
C14 C15 H15 118.8 . .
C16 C15 C14 122.4(11) . .
C16 C15 H15 118.8 . .
C15 C16 C17 118.1(9) . .
C15 C16 C20 122.8(11) . .
C17 C16 C20 119.0(10) . .
C16 C17 H17 118.9 . .
C16 C17 C18 122.2(10) . .
C18 C17 H17 118.9 . .
C13 C18 C17 116.6(10) . .
C13 C18 C21 124.0(10) . .
C17 C18 C21 119.4(10) . .
C14 C19 H19A 109.5 . .
C14 C19 H19B 109.5 . .
C14 C19 H19C 109.5 . .
H19A C19 H19B 109.5 . .
H19A C19 H19C 109.5 . .
H19B C19 H19C 109.5 . .
C16 C20 H20A 109.5 . .
C16 C20 H20B 109.5 . .
C16 C20 H20C 109.5 . .
H20A C20 H20B 109.5 . .
H20A C20 H20C 109.5 . .
H20B C20 H20C 109.5 . .
C18 C21 H21A 109.5 . .
C18 C21 H21B 109.5 . .
C18 C21 H21C 109.5 . .
H21A C21 H21B 109.5 . .
H21A C21 H21C 109.5 . .
H21B C21 H21C 109.5 . .
O11 Cu22 Cu22 116.49(19) . 3_676
O11 Cu22 I23 103.4(2) . 3_676
O11 Cu22 I23 102.76(19) . .
N12 Cu22 O11 79.3(3) . .
N12 Cu22 Cu22 163.5(3) . 3_676
N12 Cu22 I23 123.9(3) . .
N12 Cu22 I23 114.6(3) . 3_676
I23 Cu22 Cu22 59.98(6) . 3_676
I23 Cu22 Cu22 58.93(7) 3_676 3_676
I23 Cu22 I23 118.91(6) . 3_676
Cu22 I23 Cu22 61.09(6) . 3_676

loop_
_geom_bond_atom_site_label_1
_geom_bond_atom_site_label_2
_geom_bond_distance
_geom_bond_site_symmetry_2
N1 C2 1.322(15) .
N1 C5 1.390(13) .
N1 C10 1.476(12) .
C2 C3 1.525(13) .
C2 O11 1.226(14) .
C3 C4 1.498(15) .
C3 N12 1.283(15) .
C4 C5 1.413(15) .
C4 C9 1.382(15) .
C5 C6 1.390(16) .
C6 H6 0.9300 .
C6 C7 1.408(15) .
C7 H7 0.9300 .
C7 C8 1.404(15) .
C8 H8 0.9300 .
C8 C9 1.397(16) .
C9 H9 0.9300 .
C10 H10A 0.9600 .
C10 H10B 0.9600 .
C10 H10C 0.9600 .
O11 Cu22 2.403(9) .
N12 C13 1.437(11) .
N12 Cu22 2.015(9) .
C13 C14 1.381(18) .
C13 C18 1.408(15) .
C14 C15 1.419(14) .
C14 C19 1.506(16) .
C15 H15 0.9300 .
C15 C16 1.372(16) .
C16 C17 1.409(17) .
C16 C20 1.514(12) .
C17 H17 0.9300 .
C17 C18 1.411(14) .
C18 C21 1.484(17) .
C19 H19A 0.9600 .
C19 H19B 0.9600 .
C19 H19C 0.9600 .
C20 H20A 0.9600 .
C20 H20B 0.9600 .
C20 H20C 0.9600 .
C21 H21A 0.9600 .
C21 H21B 0.9600 .
C21 H21C 0.9600 .
Cu22 Cu22 2.610(3) 3_676
Cu22 I23 2.5541(17) .
Cu22 I23 2.582(2) 3_676
I23 Cu22 2.582(2) 3_676

loop_
_geom_torsion_atom_site_label_1
_geom_torsion_atom_site_label_2
_geom_torsion_atom_site_label_3
_geom_torsion_atom_site_label_4
_geom_torsion
N1 C2 C3 C4 0.1(12)
N1 C2 C3 N12 179.5(10)
N1 C2 O11 Cu22 177.0(11)
N1 C5 C6 C7 178.6(11)
C2 N1 C5 C4 -0.2(13)
C2 N1 C5 C6 -178.1(11)
C2 C3 C4 C5 -0.2(11)
C2 C3 C4 C9 179.8(12)
C2 C3 N12 C13 -179.3(10)
C2 C3 N12 Cu22 4.4(13)
C3 C2 O11 Cu22 -2.1(12)
C3 C4 C5 N1 0.3(12)
C3 C4 C5 C6 178.3(10)
C3 C4 C9 C8 -177.4(11)
C3 N12 C13 C14 96.9(14)
C3 N12 C13 C18 -84.3(14)
C4 C3 N12 C13 0.0(19)
C4 C3 N12 Cu22 -176.4(10)
C4 C5 C6 C7 0.9(16)
C5 N1 C2 C3 0.0(13)
C5 N1 C2 O11 -179.2(12)
C5 C4 C9 C8 2.6(17)
C5 C6 C7 C8 -1.1(17)
C6 C7 C8 C9 2.1(17)
C7 C8 C9 C4 -2.8(17)
C9 C4 C5 N1 -179.7(10)
C9 C4 C5 C6 -1.7(16)
C10 N1 C2 C3 -172.8(10)
C10 N1 C2 O11 8(2)
C10 N1 C5 C4 172.7(10)
C10 N1 C5 C6 -5.3(18)
O11 C2 C3 C4 179.4(10)
O11 C2 C3 N12 -1.2(17)
N12 C3 C4 C5 -179.5(12)
N12 C3 C4 C9 0(2)
N12 C13 C14 C15 -177.0(10)
N12 C13 C14 C19 2.3(18)
N12 C13 C18 C17 176.6(10)
N12 C13 C18 C21 -1.9(18)
C13 C14 C15 C16 -2.1(19)
C14 C13 C18 C17 -4.6(18)
C14 C13 C18 C21 176.8(12)
C14 C15 C16 C17 0.5(18)
C14 C15 C16 C20 178.7(11)
C15 C16 C17 C18 -1.0(17)
C16 C17 C18 C13 2.9(17)
C16 C17 C18 C21 -178.5(11)
C18 C13 C14 C15 4.3(19)
C18 C13 C14 C19 -176.4(11)
C19 C14 C15 C16 178.5(11)
C20 C16 C17 C18 -179.2(11)
Cu22 N12 C13 C14 -87.3(14)
Cu22 N12 C13 C18 91.5(12)
